data_4343577
loop_
_publ_author_name
'Henne, F. D.'
'Dickschat, A. T.'
'Hennersdorf, F.'
'Feldmann, K.-O.'
'Weigand, J. J.'

_publ_section_title
;
 Synthesis of Selected Cationic Pnictanes [LnPnX3-n](n+) (L =
 Imidazolium-2-yl; Pn = P, As; n = 1-3) and Replacement Reactions with
 Pseudohalogens.
;
_journal_issue 14
_journal_name_full 'Inorganic chemistry'
_journal_page_first 6849
_journal_page_last 6861
_journal_paper_doi 10.1021/acs.inorgchem.5b00765
_journal_volume 54
_journal_year 2015
_chemical_formula_moiety 'C27 H34 Cl4 N2 P, C F3 O3 S'
_chemical_formula_sum 'C28 H34 Cl4 F3 N2 O3 P S'
_chemical_formula_weight 708.40
_space_group_crystal_system monoclinic
_space_group_IT_number 14
_space_group_name_Hall '-P 2yn'
_space_group_name_H-M_alt 'P 1 21/n 1'
_symmetry_space_group_name_Hall '-P 2yn'
_symmetry_space_group_name_H-M 'P 1 21/n 1'
_atom_sites_solution_hydrogens geom
_atom_sites_solution_primary direct
_audit_creation_date 2015-01-02
_audit_creation_method
;
Olex2 1.2
(compiled 2014.12.26 svn.r3119 for OlexSys, GUI svn.r4975)
;
_cell_angle_alpha 90
_cell_angle_beta 97.840(2)
_cell_angle_gamma 90
_cell_formula_units_Z 4
_cell_length_a 12.1467(4)
_cell_length_b 19.2370(5)
_cell_length_c 14.2131(4)
_cell_measurement_reflns_used 5729
_cell_measurement_temperature 153
_cell_measurement_theta_max 68.299
_cell_measurement_theta_min 3.890
_cell_volume 3290.08(17)
_computing_cell_refinement 'SAINT v7.68A (Bruker, 2009)'
_computing_data_reduction 'SAINT v7.68A (Bruker, 2009)'
_computing_molecular_graphics 'Olex2 (Dolomanov et al., 2009)'
_computing_publication_material 'Olex2 (Dolomanov et al., 2009)'
_computing_structure_refinement 'ShelXL (Sheldrick, 2008)'
_computing_structure_solution 'ShelXS (Sheldrick, 2008)'
_diffrn_ambient_temperature 153.0
_diffrn_measured_fraction_theta_full 0.982
_diffrn_measured_fraction_theta_max 0.979
_diffrn_measurement_device_type 'Bruker APEX-II CCD'
_diffrn_measurement_method '\f and \w scans'
_diffrn_radiation_monochromator graphite
_diffrn_radiation_type CuK\a
_diffrn_radiation_wavelength 1.54178
_diffrn_reflns_av_R_equivalents 0.0607
_diffrn_reflns_av_unetI/netI 0.0603
_diffrn_reflns_laue_measured_fraction_full 0.982
_diffrn_reflns_laue_measured_fraction_max 0.979
_diffrn_reflns_limit_h_max 14
_diffrn_reflns_limit_h_min -14
_diffrn_reflns_limit_k_max 20
_diffrn_reflns_limit_k_min -22
_diffrn_reflns_limit_l_max 15
_diffrn_reflns_limit_l_min -17
_diffrn_reflns_number 18850
_diffrn_reflns_point_group_measured_fraction_full 0.982
_diffrn_reflns_point_group_measured_fraction_max 0.979
_diffrn_reflns_theta_full 67.679
_diffrn_reflns_theta_max 68.389
_diffrn_reflns_theta_min 3.890
_diffrn_standards_number 0
_exptl_absorpt_coefficient_mu 4.754
_exptl_absorpt_correction_T_max 0.7531
_exptl_absorpt_correction_T_min 0.4312
_exptl_absorpt_correction_type multi-scan
_exptl_absorpt_process_details
;
SADABS-2008/1 (Bruker,2008) was used for absorption correction.
wR2(int) was 0.1486 before and 0.0750 after correction.
The Ratio of minimum to maximum transmission is 0.5726.
The \l/2 correction factor is 0.0015.
;
_exptl_crystal_colour 'clear colourless'
_exptl_crystal_colour_lustre clear
_exptl_crystal_colour_primary colourless
_exptl_crystal_density_diffrn 1.430
_exptl_crystal_description plate
_exptl_crystal_F_000 1464
_exptl_crystal_size_max 0.5
_exptl_crystal_size_mid 0.3
_exptl_crystal_size_min 0.07
_refine_diff_density_max 0.720
_refine_diff_density_min -0.425
_refine_diff_density_rms 0.099
_refine_ls_extinction_method none
_refine_ls_goodness_of_fit_ref 1.050
_refine_ls_hydrogen_treatment constr
_refine_ls_matrix_type full
_refine_ls_number_parameters 397
_refine_ls_number_reflns 5921
_refine_ls_number_restraints 0
_refine_ls_restrained_S_all 1.050
_refine_ls_R_factor_all 0.0746
_refine_ls_R_factor_gt 0.0642
_refine_ls_shift/su_max 0.000
_refine_ls_shift/su_mean 0.000
_refine_ls_structure_factor_coef Fsqd
_refine_ls_weighting_details 'w=1/[\s^2^(Fo^2^)+(0.1230P)^2^+2.1679P] where P=(Fo^2^+2Fc^2^)/3'
_refine_ls_weighting_scheme calc
_refine_ls_wR_factor_gt 0.1834
_refine_ls_wR_factor_ref 0.1965
_reflns_Friedel_coverage 0.000
_reflns_number_gt 4851
_reflns_number_total 5921
_reflns_threshold_expression 'I > 2\s(I)'
_cod_data_source_file ic5b00765_si_002.cif
_cod_data_source_block jjw0290
_cod_depositor_comments 'Adding full bibliography for 4343576--4343580.cif.'
_cod_database_code 4343577
_shelx_space_group_comment
;
The symmetry employed for this shelxl refinement is uniquely defined
by the following loop, which should always be used as a source of
symmetry information in preference to the above space-group names.
They are only intended as comments.
;
_shelx_estimated_absorpt_t_max 0.732
_shelx_estimated_absorpt_t_min 0.200
_olex2_refinement_description
;
1. Fixed Uiso
 At 1.2 times of:
  All C(H) groups
 At 1.5 times of:
  All C(H,H,H) groups
2. Uiso/Uaniso restraints and constraints
Uanis(O2A) = Uanis(O2B)
Uanis(O3A) = Uanis(O3B)
Uanis(S1A) = Uanis(S1B)
3. Others
 Sof(S1B)=Sof(O3B)=Sof(O2B)=1-FVAR(1)
 Sof(O2A)=Sof(O3A)=Sof(S1A)=FVAR(1)
4.a Ternary CH refined with riding coordinates:
 C10(H10), C13(H13), C22(H22), C25(H25)
4.b Aromatic/amide H refined with riding coordinates:
 C6(H6), C7(H7), C8(H8), C18(H18), C19(H19), C20(H20)
4.c Idealised Me refined as rotating group:
 C11(H11A,H11B,H11C), C12(H12A,H12B,H12C), C14(H14A,H14B,H14C), C15(H15A,H15B,
 H15C), C23(H23A,H23B,H23C), C24(H24A,H24B,H24C), C26(H26A,H26B,H26C), C27(H27A,
 H27B,H27C)
;
_shelx_shelxl_version_number 2014/7
_olex2_date_sample_data_collection 20.07.2011
_olex2_date_sample_submission 20.07.2011
_olex2_submission_original_sample_id jjw0290
_olex2_submission_special_instructions 'No special instructions were received'

loop_
_space_group_symop_operation_xyz
'x, y, z'
'-x+1/2, y+1/2, -z+1/2'
'-x, -y, -z'
'x-1/2, -y-1/2, z-1/2'

loop_
_atom_site_label
_atom_site_type_symbol
_atom_site_fract_x
_atom_site_fract_y
_atom_site_fract_z
_atom_site_U_iso_or_equiv
_atom_site_adp_type
_atom_site_occupancy
_atom_site_site_symmetry_order
_atom_site_calc_flag
_atom_site_refinement_flags_posn
_atom_site_refinement_flags_occupancy
_atom_site_disorder_assembly
_atom_site_disorder_group
C1 C 0.2879(2) 0.54875(15) 0.3091(2) 0.0250(6) Uani 1 1 d . . . .
C2 C 0.1653(3) 0.60784(16) 0.2106(2) 0.0299(7) Uani 1 1 d . . . .
C3 C 0.2377(2) 0.65447(17) 0.2571(2) 0.0287(6) Uani 1 1 d . . . .
C4 C 0.1477(3) 0.47817(17) 0.2020(2) 0.0320(7) Uani 1 1 d . . . .
C5 C 0.1814(3) 0.45607(19) 0.1167(3) 0.0416(8) Uani 1 1 d . . . .
C6 C 0.1358(4) 0.3944(2) 0.0795(3) 0.0544(11) Uani 1 1 d . . . .
H6 H 0.1562 0.3772 0.0217 0.065 Uiso 1 1 calc R . . .
C7 C 0.0612(4) 0.3574(2) 0.1250(3) 0.0580(12) Uani 1 1 d . . . .
H7 H 0.0337 0.3141 0.0998 0.070 Uiso 1 1 calc R . . .
C8 C 0.0264(4) 0.3825(2) 0.2060(3) 0.0553(11) Uani 1 1 d . . . .
H8 H -0.0277 0.3574 0.2344 0.066 Uiso 1 1 calc R . . .
C9 C 0.0687(3) 0.44423(18) 0.2478(3) 0.0395(8) Uani 1 1 d . . . .
C10 C 0.2611(4) 0.4970(2) 0.0624(3) 0.0546(11) Uani 1 1 d . . . .
H10 H 0.2831 0.5405 0.0987 0.065 Uiso 1 1 calc R . . .
C11 C 0.3669(5) 0.4554(4) 0.0539(4) 0.0876(19) Uani 1 1 d . . . .
H11A H 0.4172 0.4835 0.0210 0.131 Uiso 1 1 calc GR . . .
H11B H 0.3474 0.4128 0.0177 0.131 Uiso 1 1 calc GR . . .
H11C H 0.4038 0.4434 0.1174 0.131 Uiso 1 1 calc GR . . .
C12 C 0.2059(5) 0.5177(3) -0.0367(4) 0.0807(16) Uani 1 1 d . . . .
H12A H 0.1833 0.4758 -0.0735 0.121 Uiso 1 1 calc GR . . .
H12B H 0.2585 0.5443 -0.0689 0.121 Uiso 1 1 calc GR . . .
H12C H 0.1403 0.5463 -0.0312 0.121 Uiso 1 1 calc GR . . .
C13 C 0.0238(3) 0.4732(2) 0.3346(3) 0.0475(9) Uani 1 1 d . . . .
H13 H 0.0763 0.5095 0.3642 0.057 Uiso 1 1 calc R . . .
C14 C 0.0129(4) 0.4157(3) 0.4093(4) 0.0739(15) Uani 1 1 d . . . .
H14A H -0.0500 0.3854 0.3865 0.111 Uiso 1 1 calc GR . . .
H14B H 0.0003 0.4373 0.4694 0.111 Uiso 1 1 calc GR . . .
H14C H 0.0814 0.3882 0.4193 0.111 Uiso 1 1 calc GR . . .
C15 C -0.0894(4) 0.5068(3) 0.3047(3) 0.0581(11) Uani 1 1 d . . . .
H15A H -0.1421 0.4716 0.2762 0.087 Uiso 1 1 calc GR . . .
H15B H -0.0822 0.5435 0.2581 0.087 Uiso 1 1 calc GR . . .
H15C H -0.1167 0.5269 0.3605 0.087 Uiso 1 1 calc GR . . .
C16 C 0.4092(2) 0.64615(15) 0.3777(2) 0.0254(6) Uani 1 1 d . . . .
C17 C 0.3972(2) 0.66762(16) 0.4697(2) 0.0274(6) Uani 1 1 d . . . .
C18 C 0.4912(3) 0.69728(17) 0.5227(2) 0.0305(7) Uani 1 1 d . . . .
H18 H 0.4874 0.7126 0.5857 0.037 Uiso 1 1 calc R . . .
C19 C 0.5890(3) 0.70449(17) 0.4848(2) 0.0318(7) Uani 1 1 d . . . .
H19 H 0.6516 0.7251 0.5217 0.038 Uiso 1 1 calc R . . .
C20 C 0.5974(3) 0.68203(17) 0.3933(2) 0.0328(7) Uani 1 1 d . . . .
H20 H 0.6659 0.6871 0.3687 0.039 Uiso 1 1 calc R . . .
C21 C 0.5071(3) 0.65219(16) 0.3371(2) 0.0281(6) Uani 1 1 d . . . .
C22 C 0.2897(3) 0.66084(18) 0.5122(2) 0.0339(7) Uani 1 1 d . . . .
H22 H 0.2365 0.6320 0.4686 0.041 Uiso 1 1 calc R . . .
C23 C 0.2378(3) 0.7323(2) 0.5229(3) 0.0485(9) Uani 1 1 d . . . .
H23A H 0.2267 0.7558 0.4612 0.073 Uiso 1 1 calc GR . . .
H23B H 0.2873 0.7602 0.5683 0.073 Uiso 1 1 calc GR . . .
H23C H 0.1660 0.7267 0.5462 0.073 Uiso 1 1 calc GR . . .
C24 C 0.3106(4) 0.6247(2) 0.6099(3) 0.0532(10) Uani 1 1 d . . . .
H24A H 0.3577 0.6544 0.6548 0.080 Uiso 1 1 calc GR . . .
H24B H 0.3478 0.5801 0.6036 0.080 Uiso 1 1 calc GR . . .
H24C H 0.2395 0.6167 0.6334 0.080 Uiso 1 1 calc GR . . .
C25 C 0.5186(3) 0.62773(19) 0.2372(2) 0.0360(7) Uani 1 1 d . . . .
H25 H 0.4445 0.6105 0.2069 0.043 Uiso 1 1 calc R . . .
C26 C 0.5535(4) 0.6869(2) 0.1771(3) 0.0539(10) Uani 1 1 d . . . .
H26A H 0.6256 0.7051 0.2061 0.081 Uiso 1 1 calc GR . . .
H26B H 0.4978 0.7240 0.1733 0.081 Uiso 1 1 calc GR . . .
H26C H 0.5597 0.6698 0.1131 0.081 Uiso 1 1 calc GR . . .
C27 C 0.6016(4) 0.5672(2) 0.2406(3) 0.0515(10) Uani 1 1 d . . . .
H27A H 0.5780 0.5298 0.2802 0.077 Uiso 1 1 calc GR . . .
H27B H 0.6756 0.5834 0.2677 0.077 Uiso 1 1 calc GR . . .
H27C H 0.6040 0.5497 0.1762 0.077 Uiso 1 1 calc GR . . .
C28 C 0.1000(4) 0.2275(3) 0.5986(4) 0.0662(12) Uani 1 1 d . . . .
N1 N 0.1971(2) 0.54266(13) 0.24311(18) 0.0282(6) Uani 1 1 d . . . .
N2 N 0.3129(2) 0.61676(13) 0.31858(17) 0.0261(5) Uani 1 1 d . . . .
O2A O 0.0190(3) 0.2387(2) 0.7501(3) 0.0731(12) Uani 0.894(3) 1 d . P A 1
O1 O -0.0256(2) 0.32935(18) 0.6346(2) 0.0604(8) Uani 1 1 d . . . .
O3A O 0.1615(3) 0.3196(2) 0.7202(3) 0.0720(12) Uani 0.894(3) 1 d . P A 1
F1 F 0.0201(3) 0.1856(2) 0.5620(3) 0.0993(11) Uani 1 1 d . . . .
F2 F 0.1865(3) 0.18854(17) 0.6337(2) 0.0873(10) Uani 1 1 d . . . .
F3 F 0.1327(3) 0.2596(2) 0.5230(2) 0.1029(12) Uani 1 1 d . . . .
P1 P 0.38248(7) 0.48800(5) 0.38258(7) 0.0380(3) Uani 1 1 d . . . .
S1A S 0.06029(9) 0.28609(9) 0.68499(9) 0.0452(4) Uani 0.894(3) 1 d . P A 1
Cl1 Cl 0.28273(10) 0.46241(6) 0.48054(7) 0.0594(3) Uani 1 1 d . . . .
Cl2 Cl 0.37156(9) 0.40339(5) 0.29740(7) 0.0521(3) Uani 1 1 d . . . .
Cl3 Cl 0.05813(7) 0.62187(5) 0.12500(6) 0.0435(3) Uani 1 1 d . . . .
Cl4 Cl 0.24655(7) 0.74091(4) 0.24501(6) 0.0410(2) Uani 1 1 d . . . .
S1B S 0.0786(9) 0.3136(8) 0.6616(8) 0.0452(4) Uani 0.106(3) 1 d . P A 2
O3B O 0.155(2) 0.3455(18) 0.630(3) 0.0720(12) Uani 0.106(3) 1 d . P A 2
O2B O 0.105(3) 0.294(2) 0.768(2) 0.0731(12) Uani 0.106(3) 1 d . P A 2

loop_
_atom_site_aniso_label
_atom_site_aniso_U_11
_atom_site_aniso_U_22
_atom_site_aniso_U_33
_atom_site_aniso_U_23
_atom_site_aniso_U_13
_atom_site_aniso_U_12
C1 0.0256(14) 0.0254(15) 0.0239(14) 0.0008(11) 0.0034(12) -0.0013(11)
C2 0.0300(15) 0.0295(16) 0.0296(16) 0.0016(12) 0.0019(13) -0.0012(12)
C3 0.0264(14) 0.0318(17) 0.0274(15) 0.0017(12) 0.0017(12) 0.0018(12)
C4 0.0346(16) 0.0274(16) 0.0307(16) -0.0014(12) -0.0069(13) -0.0017(12)
C5 0.0433(19) 0.040(2) 0.0372(19) -0.0071(14) -0.0089(16) 0.0077(15)
C6 0.062(2) 0.044(2) 0.050(2) -0.0170(18) -0.020(2) 0.0136(19)
C7 0.064(3) 0.030(2) 0.070(3) -0.0081(19) -0.026(2) -0.0050(18)
C8 0.052(2) 0.041(2) 0.068(3) 0.0078(19) -0.013(2) -0.0136(18)
C9 0.0359(17) 0.0360(19) 0.0435(19) 0.0067(14) -0.0054(15) -0.0036(14)
C10 0.055(2) 0.067(3) 0.044(2) -0.0189(19) 0.0152(19) -0.001(2)
C11 0.062(3) 0.146(6) 0.057(3) -0.001(3) 0.017(3) 0.022(3)
C12 0.095(4) 0.090(4) 0.059(3) 0.017(3) 0.018(3) 0.021(3)
C13 0.043(2) 0.052(2) 0.046(2) 0.0115(17) 0.0030(17) -0.0127(17)
C14 0.067(3) 0.083(4) 0.071(3) 0.034(3) 0.007(3) -0.018(3)
C15 0.048(2) 0.065(3) 0.062(3) 0.012(2) 0.014(2) -0.007(2)
C16 0.0248(14) 0.0265(15) 0.0248(14) 0.0009(11) 0.0029(12) -0.0012(11)
C17 0.0286(15) 0.0280(16) 0.0259(15) 0.0024(11) 0.0047(12) -0.0003(12)
C18 0.0350(16) 0.0332(17) 0.0227(15) 0.0011(12) 0.0015(13) -0.0004(13)
C19 0.0299(15) 0.0356(18) 0.0279(16) -0.0007(12) -0.0033(13) -0.0024(13)
C20 0.0270(15) 0.0406(18) 0.0310(16) 0.0015(13) 0.0051(13) -0.0023(13)
C21 0.0283(15) 0.0284(16) 0.0281(15) 0.0007(12) 0.0058(12) -0.0002(12)
C22 0.0316(16) 0.0404(19) 0.0307(16) -0.0045(13) 0.0080(13) -0.0058(13)
C23 0.042(2) 0.052(2) 0.055(2) -0.0132(18) 0.0187(18) 0.0030(17)
C24 0.053(2) 0.071(3) 0.039(2) 0.0075(18) 0.0158(18) -0.016(2)
C25 0.0314(16) 0.052(2) 0.0255(16) -0.0046(14) 0.0066(13) -0.0072(14)
C26 0.060(2) 0.071(3) 0.0314(19) 0.0072(18) 0.0123(18) -0.005(2)
C27 0.057(2) 0.056(2) 0.045(2) -0.0112(18) 0.0186(19) 0.0070(19)
C28 0.062(3) 0.071(3) 0.064(3) -0.003(2) 0.003(2) -0.012(2)
N1 0.0277(13) 0.0285(14) 0.0279(13) -0.0010(10) 0.0024(10) -0.0015(10)
N2 0.0249(12) 0.0307(14) 0.0223(12) -0.0005(9) 0.0024(10) -0.0007(10)
O2A 0.071(2) 0.100(3) 0.052(2) 0.030(2) 0.0220(18) 0.016(2)
O1 0.0464(16) 0.073(2) 0.0592(18) 0.0145(15) -0.0018(14) 0.0023(14)
O3A 0.0398(17) 0.079(3) 0.093(3) -0.029(2) -0.0076(19) 0.0012(16)
F1 0.092(2) 0.106(3) 0.095(2) -0.039(2) -0.004(2) -0.029(2)
F2 0.085(2) 0.084(2) 0.090(2) -0.0179(17) 0.0019(18) 0.0277(17)
F3 0.114(3) 0.143(3) 0.0584(18) 0.0019(19) 0.0371(19) -0.007(2)
P1 0.0390(5) 0.0349(5) 0.0376(5) 0.0026(3) -0.0038(4) 0.0027(3)
S1A 0.0348(5) 0.0628(9) 0.0370(6) 0.0019(5) 0.0017(4) 0.0015(5)
Cl1 0.0692(7) 0.0653(7) 0.0452(6) 0.0207(4) 0.0133(5) 0.0118(5)
Cl2 0.0660(6) 0.0383(5) 0.0481(5) -0.0035(4) -0.0065(5) 0.0131(4)
Cl3 0.0394(5) 0.0413(5) 0.0441(5) 0.0025(3) -0.0142(4) 0.0020(3)
Cl4 0.0438(5) 0.0281(4) 0.0479(5) 0.0046(3) -0.0057(4) -0.0007(3)
S1B 0.0348(5) 0.0628(9) 0.0370(6) 0.0019(5) 0.0017(4) 0.0015(5)
O3B 0.0398(17) 0.079(3) 0.093(3) -0.029(2) -0.0076(19) 0.0012(16)
O2B 0.071(2) 0.100(3) 0.052(2) 0.030(2) 0.0220(18) 0.016(2)

loop_
_atom_type_symbol
_atom_type_description
_atom_type_scat_dispersion_real
_atom_type_scat_dispersion_imag
_atom_type_scat_source
C C 0.0181 0.0091 'International Tables Vol C Tables 4.2.6.8 and 6.1.1.4'
H H 0.0000 0.0000 'International Tables Vol C Tables 4.2.6.8 and 6.1.1.4'
Cl Cl 0.3639 0.7018 'International Tables Vol C Tables 4.2.6.8 and 6.1.1.4'
F F 0.0727 0.0534 'International Tables Vol C Tables 4.2.6.8 and 6.1.1.4'
N N 0.0311 0.0180 'International Tables Vol C Tables 4.2.6.8 and 6.1.1.4'
O O 0.0492 0.0322 'International Tables Vol C Tables 4.2.6.8 and 6.1.1.4'
P P 0.2955 0.4335 'International Tables Vol C Tables 4.2.6.8 and 6.1.1.4'
S S 0.3331 0.5567 'International Tables Vol C Tables 4.2.6.8 and 6.1.1.4'

loop_
_geom_angle_atom_site_label_1
_geom_angle_atom_site_label_2
_geom_angle_atom_site_label_3
_geom_angle
N1 C1 P1 136.0(2)
N2 C1 N1 107.8(2)
N2 C1 P1 116.2(2)
C3 C2 N1 107.7(3)
C3 C2 Cl3 129.1(2)
N1 C2 Cl3 123.1(2)
C2 C3 N2 106.8(3)
C2 C3 Cl4 130.5(2)
N2 C3 Cl4 122.6(2)
C5 C4 N1 116.8(3)
C9 C4 C5 124.4(3)
C9 C4 N1 118.8(3)
C4 C5 C10 124.0(3)
C6 C5 C4 116.3(4)
C6 C5 C10 119.6(4)
C7 C6 C5 121.1(4)
C8 C7 C6 120.7(4)
C7 C8 C9 121.5(4)
C4 C9 C13 123.6(3)
C8 C9 C4 115.9(4)
C8 C9 C13 120.4(4)
C11 C10 C5 111.4(4)
C12 C10 C5 111.6(4)
C12 C10 C11 109.4(4)
C9 C13 C14 111.6(4)
C9 C13 C15 109.8(3)
C15 C13 C14 109.5(3)
C17 C16 N2 118.5(3)
C21 C16 C17 124.4(3)
C21 C16 N2 117.1(3)
C16 C17 C18 116.3(3)
C16 C17 C22 123.5(3)
C18 C17 C22 120.2(3)
C19 C18 C17 120.9(3)
C18 C19 C20 120.9(3)
C19 C20 C21 120.9(3)
C16 C21 C25 123.5(3)
C20 C21 C16 116.5(3)
C20 C21 C25 119.9(3)
C17 C22 C23 110.6(3)
C17 C22 C24 110.6(3)
C23 C22 C24 109.5(3)
C21 C25 C27 110.4(3)
C26 C25 C21 111.2(3)
C26 C25 C27 110.7(3)
F1 C28 F2 107.8(4)
F1 C28 F3 104.4(4)
F1 C28 S1A 114.0(4)
F1 C28 S1B 125.1(5)
F2 C28 F3 104.7(4)
F2 C28 S1A 111.8(3)
F2 C28 S1B 117.5(5)
F3 C28 S1A 113.4(4)
F3 C28 S1B 92.8(6)
C1 N1 C2 108.7(3)
C1 N1 C4 127.0(3)
C2 N1 C4 123.9(3)
C1 N2 C3 109.0(2)
C1 N2 C16 126.0(3)
C3 N2 C16 124.8(3)
C1 P1 Cl1 99.07(10)
C1 P1 Cl2 100.63(10)
Cl2 P1 Cl1 102.66(6)
O2A S1A C28 101.2(3)
O2A S1A O1 113.1(2)
O1 S1A C28 105.5(2)
O3A S1A C28 103.2(2)
O3A S1A O2A 115.0(3)
O3A S1A O1 116.5(2)
O1 S1B C28 104.5(7)
O1 S1B O2B 114.1(16)
O3B S1B C28 95.9(16)
O3B S1B O1 121.5(19)
O3B S1B O2B 113(2)
O2B S1B C28 103.0(16)

loop_
_geom_bond_atom_site_label_1
_geom_bond_atom_site_label_2
_geom_bond_distance
C1 N1 1.352(4)
C1 N2 1.346(4)
C1 P1 1.857(3)
C2 C3 1.362(4)
C2 N1 1.374(4)
C2 Cl3 1.678(3)
C3 N2 1.382(4)
C3 Cl4 1.677(3)
C4 C5 1.397(5)
C4 C9 1.394(5)
C4 N1 1.464(4)
C5 C6 1.383(5)
C5 C10 1.536(6)
C6 C7 1.381(7)
C7 C8 1.367(7)
C8 C9 1.394(5)
C9 C13 1.520(6)
C10 C11 1.532(7)
C10 C12 1.527(7)
C13 C14 1.551(6)
C13 C15 1.527(6)
C16 C17 1.398(4)
C16 C21 1.396(4)
C16 N2 1.457(4)
C17 C18 1.400(4)
C17 C22 1.517(4)
C18 C19 1.377(5)
C19 C20 1.387(5)
C20 C21 1.390(4)
C21 C25 1.520(4)
C22 C23 1.529(5)
C22 C24 1.543(5)
C25 C26 1.517(5)
C25 C27 1.537(5)
C28 F1 1.313(5)
C28 F2 1.330(6)
C28 F3 1.345(6)
C28 S1A 1.782(6)
C28 S1B 1.919(14)
O2A S1A 1.437(4)
O1 S1A 1.446(3)
O1 S1B 1.307(11)
O3A S1A 1.418(4)
P1 Cl1 2.0270(14)
P1 Cl2 2.0220(13)
S1B O3B 1.25(4)
S1B O2B 1.55(3)
